data_4084029
loop_
_publ_author_name
'Yang, Yun'
'Gurnham, Joanna'
'Liu, Boping'
'Duchateau, Robbert'
'Gambarotta, Sandro'
'Korobkov, Ilia'

_publ_section_title
;
 Selective Ethylene Oligomerization with Chromium Complexes Bearing
 Pyridine--Phosphine Ligands: Influence of Ligand Structure on
 Catalytic Behavior
;
_journal_issue 20
_journal_name_full Organometallics
_journal_page_first 5749
_journal_paper_doi 10.1021/om5003683
_journal_volume 33
_journal_year 2014
_chemical_formula_sum 'C28 H37 Cl3 Cr N2 O2 P'
_chemical_formula_weight 622.92
_chemical_name_systematic
; 
 ? 
;
_space_group_IT_number 19
_symmetry_cell_setting orthorhombic
_symmetry_space_group_name_Hall 'P 2ac 2ab'
_symmetry_space_group_name_H-M 'P 21 21 21'
_atom_sites_solution_hydrogens geom
_atom_sites_solution_primary direct
_atom_sites_solution_secondary difmap
_audit_creation_method SHELXL-97
_cell_angle_alpha 90.00
_cell_angle_beta 90.00
_cell_angle_gamma 90.00
_cell_formula_units_Z 4
_cell_length_a 8.7264(3)
_cell_length_b 11.1945(4)
_cell_length_c 31.2243(13)
_cell_measurement_reflns_used 9215
_cell_measurement_temperature 200(2)
_cell_measurement_theta_max 28.30
_cell_measurement_theta_min 2.24
_cell_volume 3050.2(2)
_computing_cell_refinement 'APEX II, Bruker (2009)'
_computing_data_collection 'APEX II, Bruker (2009)'
_computing_data_reduction 'XPREP, Bruker (2009)'
_computing_molecular_graphics 'SHELXTL, Bruker (2004)'
_computing_publication_material 'SHELXTL, Bruker (2004)'
_computing_structure_refinement 'SHELXL-97 (Sheldrick, 2008)'
_computing_structure_solution 'SHELXS-97 (Sheldrick, 2008)'
_diffrn_ambient_temperature 200(2)
_diffrn_measured_fraction_theta_full 0.992
_diffrn_measured_fraction_theta_max 0.992
_diffrn_measurement_device_type 'Bruker APEX-II CCD'
_diffrn_measurement_method '\f and \w scans'
_diffrn_radiation_monochromator graphite
_diffrn_radiation_source 'fine-focus sealed tube'
_diffrn_radiation_type MoK\a
_diffrn_radiation_wavelength 0.71073
_diffrn_reflns_av_R_equivalents 0.0350
_diffrn_reflns_av_sigmaI/netI 0.0374
_diffrn_reflns_limit_h_max 11
_diffrn_reflns_limit_h_min -11
_diffrn_reflns_limit_k_max 14
_diffrn_reflns_limit_k_min -11
_diffrn_reflns_limit_l_max 41
_diffrn_reflns_limit_l_min -41
_diffrn_reflns_number 49505
_diffrn_reflns_theta_full 28.35
_diffrn_reflns_theta_max 28.35
_diffrn_reflns_theta_min 1.93
_exptl_absorpt_coefficient_mu 0.718
_exptl_absorpt_correction_T_max 0.9650
_exptl_absorpt_correction_T_min 0.8523
_exptl_absorpt_correction_type multi-scan
_exptl_absorpt_process_details 'SADABS, Bruker (2003)'
_exptl_crystal_colour green
_exptl_crystal_density_diffrn 1.356
_exptl_crystal_density_meas ?
_exptl_crystal_density_method 'not measured'
_exptl_crystal_description plate
_exptl_crystal_F_000 1300
_exptl_crystal_size_max 0.23
_exptl_crystal_size_mid 0.15
_exptl_crystal_size_min 0.05
_refine_diff_density_max 0.571
_refine_diff_density_min -0.535
_refine_diff_density_rms 0.069
_refine_ls_abs_structure_details 'Flack H D (1983), Acta Cryst. A39, 876-881'
_refine_ls_abs_structure_Flack -0.015(18)
_refine_ls_extinction_method none
_refine_ls_goodness_of_fit_ref 1.023
_refine_ls_hydrogen_treatment constr
_refine_ls_matrix_type full
_refine_ls_number_parameters 313
_refine_ls_number_reflns 7556
_refine_ls_number_restraints 0
_refine_ls_restrained_S_all 1.023
_refine_ls_R_factor_all 0.0523
_refine_ls_R_factor_gt 0.0415
_refine_ls_shift/su_max 0.001
_refine_ls_shift/su_mean 0.000
_refine_ls_structure_factor_coef Fsqd
_refine_ls_weighting_details 'calc w=1/[\s^2^(Fo^2^)+(0.0636P)^2^+0.0921P] where P=(Fo^2^+2Fc^2^)/3'
_refine_ls_weighting_scheme calc
_refine_ls_wR_factor_gt 0.0927
_refine_ls_wR_factor_ref 0.0972
_reflns_number_gt 6586
_reflns_number_total 7556
_reflns_threshold_expression >2sigma(I)
_cod_data_source_file om5003683_si_001.cif
_cod_data_source_block complex_4a
_cod_depositor_comments
;
The following automatic conversions were performed:

'_symmetry_cell_setting' value 'Orthorhombic' changed to
'orthorhombic' according to
/usr/data/users/saulius/crontab/automatic-downloads/rss-feeds/ACS/lib/dictionaries/cif_core.dic
dictionary named 'cif_core.dic' version 2.4.2 from 2011-04-26.

Automatic conversion script
Id: cif_fix_values 2281 2013-09-26 08:29:07Z andrius 

The following automatic conversions were performed:

'_exptl_crystal_density_meas' value 'n/a' was changed to '?' - the
value is perceived as not measured.

Automatic conversion script
Id: cif_fix_values 3008 2015-01-20 13:52:24Z robertas 
;
_cod_original_sg_symbol_H-M P2(1)2(1)2(1)
_cod_database_code 4084029

loop_
_symmetry_equiv_pos_as_xyz
'x, y, z'
'-x+1/2, -y, z+1/2'
'-x, y+1/2, -z+1/2'
'x+1/2, -y+1/2, -z'

loop_
_atom_site_label
_atom_site_type_symbol
_atom_site_fract_x
_atom_site_fract_y
_atom_site_fract_z
_atom_site_U_iso_or_equiv
_atom_site_adp_type
_atom_site_occupancy
_atom_site_symmetry_multiplicity
_atom_site_calc_flag
_atom_site_refinement_flags
_atom_site_disorder_assembly
_atom_site_disorder_group
Cr1 Cr 0.05578(4) 0.52831(3) 0.814809(11) 0.01836(9) Uani 1 1 d . . .
Cl1 Cl -0.08468(7) 0.36092(5) 0.83192(2) 0.02628(14) Uani 1 1 d . . .
Cl2 Cl -0.14018(8) 0.65563(6) 0.83361(2) 0.03280(15) Uani 1 1 d . . .
Cl3 Cl 0.21692(8) 0.68552(5) 0.79863(2) 0.03217(16) Uani 1 1 d . . .
N1 N 0.2445(2) 0.41750(18) 0.80241(6) 0.0230(4) Uani 1 1 d . . .
N2 N 0.3692(2) 0.49415(18) 0.86232(7) 0.0252(5) Uani 1 1 d . . .
O1 O -0.0154(2) 0.51965(17) 0.75216(5) 0.0303(4) Uani 1 1 d . . .
P1 P 0.19094(7) 0.51923(5) 0.882768(18) 0.01810(12) Uani 1 1 d . . .
C1 C 0.2424(3) 0.3445(2) 0.76766(8) 0.0298(6) Uani 1 1 d . . .
H1A H 0.1484 0.3332 0.7529 0.036 Uiso 1 1 calc R . .
C2 C 0.3706(4) 0.2862(3) 0.75306(10) 0.0394(7) Uani 1 1 d . . .
H2A H 0.3663 0.2359 0.7286 0.047 Uiso 1 1 calc R . .
C3 C 0.5059(4) 0.3031(3) 0.77501(10) 0.0448(8) Uani 1 1 d . . .
H3A H 0.5972 0.2664 0.7650 0.054 Uiso 1 1 calc R . .
C4 C 0.5098(3) 0.3723(3) 0.81122(10) 0.0383(7) Uani 1 1 d . . .
H4A H 0.6026 0.3826 0.8267 0.046 Uiso 1 1 calc R . .
C5 C 0.3748(3) 0.4276(2) 0.82485(8) 0.0247(5) Uani 1 1 d . . .
C6 C 0.5122(3) 0.5323(3) 0.88159(12) 0.0539(9) Uani 1 1 d . . .
H6A H 0.5980 0.5073 0.8634 0.081 Uiso 1 1 calc R . .
H6B H 0.5227 0.4959 0.9100 0.081 Uiso 1 1 calc R . .
H6C H 0.5126 0.6195 0.8844 0.081 Uiso 1 1 calc R . .
C7 C 0.2071(3) 0.6464(2) 0.91870(8) 0.0237(5) Uani 1 1 d . . .
C8 C 0.1449(3) 0.7523(2) 0.90330(9) 0.0323(6) Uani 1 1 d . . .
H8A H 0.0996 0.7539 0.8756 0.039 Uiso 1 1 calc R . .
C9 C 0.1480(4) 0.8555(3) 0.92766(10) 0.0452(8) Uani 1 1 d . . .
H9A H 0.1072 0.9278 0.9166 0.054 Uiso 1 1 calc R . .
C10 C 0.2105(4) 0.8526(3) 0.96799(11) 0.0498(9) Uani 1 1 d . . .
H10A H 0.2109 0.9227 0.9851 0.060 Uiso 1 1 calc R . .
C11 C 0.2725(4) 0.7488(3) 0.98360(10) 0.0451(8) Uani 1 1 d . . .
H11A H 0.3179 0.7493 1.0113 0.054 Uiso 1 1 calc R . .
C12 C 0.2712(4) 0.6422(2) 0.96029(9) 0.0343(6) Uani 1 1 d . . .
C13 C 0.3361(4) 0.5333(3) 0.98151(10) 0.0527(9) Uani 1 1 d . . .
H13A H 0.3740 0.5544 1.0101 0.079 Uiso 1 1 calc R . .
H13B H 0.4208 0.5018 0.9642 0.079 Uiso 1 1 calc R . .
H13C H 0.2560 0.4723 0.9841 0.079 Uiso 1 1 calc R . .
C14 C 0.1504(3) 0.3875(2) 0.91526(8) 0.0222(5) Uani 1 1 d . . .
C15 C 0.2490(4) 0.2916(2) 0.91404(8) 0.0314(6) Uani 1 1 d . . .
H15A H 0.3392 0.2961 0.8971 0.038 Uiso 1 1 calc R . .
C16 C 0.2186(4) 0.1880(2) 0.93728(10) 0.0441(8) Uani 1 1 d . . .
H16A H 0.2868 0.1219 0.9363 0.053 Uiso 1 1 calc R . .
C17 C 0.0881(5) 0.1840(3) 0.96148(11) 0.0519(9) Uani 1 1 d . . .
H17A H 0.0665 0.1146 0.9779 0.062 Uiso 1 1 calc R . .
C18 C -0.0123(4) 0.2781(3) 0.96253(10) 0.0443(8) Uani 1 1 d . . .
H18A H -0.1024 0.2720 0.9795 0.053 Uiso 1 1 calc R . .
C19 C 0.0143(3) 0.3822(2) 0.93946(8) 0.0302(6) Uani 1 1 d . . .
C20 C -0.0969(3) 0.4828(3) 0.94076(10) 0.0415(7) Uani 1 1 d . . .
H20A H -0.0598 0.5481 0.9226 0.062 Uiso 1 1 calc R . .
H20B H -0.1075 0.5113 0.9703 0.062 Uiso 1 1 calc R . .
H20C H -0.1967 0.4554 0.9302 0.062 Uiso 1 1 calc R . .
C21 C 0.0673(5) 0.5666(3) 0.71511(8) 0.0447(8) Uani 1 1 d . . .
H21A H 0.1755 0.5402 0.7154 0.054 Uiso 1 1 calc R . .
H21B H 0.0641 0.6550 0.7147 0.054 Uiso 1 1 calc R . .
C22 C -0.0164(5) 0.5154(3) 0.67718(9) 0.0570(10) Uani 1 1 d . . .
H22A H 0.0177 0.4328 0.6709 0.068 Uiso 1 1 calc R . .
H22B H -0.0022 0.5654 0.6513 0.068 Uiso 1 1 calc R . .
C23 C -0.1809(4) 0.5179(3) 0.69244(10) 0.0549(9) Uani 1 1 d . . .
H23A H -0.2439 0.4591 0.6766 0.066 Uiso 1 1 calc R . .
H23B H -0.2260 0.5984 0.6887 0.066 Uiso 1 1 calc R . .
C24 C -0.1699(4) 0.4856(3) 0.73906(10) 0.0406(7) Uani 1 1 d . . .
H24A H -0.2475 0.5296 0.7560 0.049 Uiso 1 1 calc R . .
H24B H -0.1862 0.3988 0.7432 0.049 Uiso 1 1 calc R . .
O2 O 0.2415(14) 0.4906(11) 0.5865(4) 0.157(4) Uiso 0.50 1 d P A 1
O2' O 0.4299(10) 0.5051(8) 0.5641(3) 0.116(3) Uiso 0.50 1 d P A 2
C25 C 0.3778(12) 0.3965(9) 0.5909(3) 0.179(4) Uiso 1 1 d . . .
H25A H 0.3436 0.3126 0.5879 0.215 Uiso 0.50 1 calc PR A 1
H25B H 0.4647 0.4131 0.5714 0.215 Uiso 0.50 1 calc PR A 1
H25C H 0.4298 0.3216 0.5824 0.215 Uiso 0.50 1 d PR A 2
H25D H 0.2662 0.3858 0.5866 0.215 Uiso 0.50 1 d PR A 2
C26 C 0.4067(10) 0.4297(6) 0.6334(2) 0.127(2) Uiso 1 1 d . A .
H26A H 0.5046 0.3948 0.6435 0.152 Uiso 1 1 calc R . .
H26B H 0.3232 0.4019 0.6524 0.152 Uiso 1 1 calc R . .
C27 C 0.4151(9) 0.5613(5) 0.6334(2) 0.115(2) Uiso 1 1 d . . .
H27A H 0.5224 0.5887 0.6363 0.138 Uiso 1 1 calc R A .
H27B H 0.3535 0.5953 0.6571 0.138 Uiso 1 1 calc R . .
C28 C 0.3505(9) 0.5963(6) 0.5909(2) 0.129(2) Uiso 1 1 d . A .
H28A H 0.4293 0.5979 0.5680 0.155 Uiso 0.50 1 calc PR B 1
H28B H 0.2959 0.6738 0.5919 0.155 Uiso 0.50 1 calc PR B 1
H28C H 0.2389 0.5806 0.5908 0.155 Uiso 0.50 1 d PR B 2
H28D H 0.3706 0.6792 0.5813 0.155 Uiso 0.50 1 d PR B 2

loop_
_atom_site_aniso_label
_atom_site_aniso_U_11
_atom_site_aniso_U_22
_atom_site_aniso_U_33
_atom_site_aniso_U_23
_atom_site_aniso_U_13
_atom_site_aniso_U_12
Cr1 0.01683(19) 0.01903(17) 0.01921(17) 0.00095(14) -0.00054(14) -0.00200(15)
Cl1 0.0207(3) 0.0255(3) 0.0326(3) 0.0010(2) 0.0004(2) -0.0068(2)
Cl2 0.0253(3) 0.0308(3) 0.0424(4) -0.0043(3) -0.0038(3) 0.0074(3)
Cl3 0.0402(4) 0.0269(3) 0.0294(3) 0.0052(2) 0.0036(3) -0.0126(3)
N1 0.0208(11) 0.0239(10) 0.0242(10) 0.0023(8) 0.0058(8) -0.0024(8)
N2 0.0140(10) 0.0316(11) 0.0298(11) -0.0008(9) 0.0006(8) -0.0023(8)
O1 0.0366(11) 0.0326(9) 0.0217(8) 0.0019(7) -0.0057(7) -0.0050(9)
P1 0.0155(3) 0.0188(3) 0.0200(3) -0.0003(2) 0.0003(2) -0.0011(2)
C1 0.0314(15) 0.0295(13) 0.0284(13) -0.0017(11) 0.0078(11) -0.0014(11)
C2 0.0432(18) 0.0363(15) 0.0386(16) -0.0067(13) 0.0176(14) -0.0005(14)
C3 0.0287(16) 0.0504(18) 0.055(2) -0.0063(15) 0.0202(14) 0.0097(14)
C4 0.0193(13) 0.0511(17) 0.0446(16) -0.0005(14) 0.0087(12) 0.0046(13)
C5 0.0164(12) 0.0295(12) 0.0282(13) 0.0045(10) 0.0075(10) -0.0026(10)
C6 0.0203(15) 0.079(2) 0.062(2) -0.026(2) -0.0020(14) -0.0093(16)
C7 0.0218(13) 0.0229(12) 0.0266(12) -0.0035(10) -0.0021(10) -0.0014(10)
C8 0.0393(16) 0.0282(13) 0.0294(14) -0.0026(11) -0.0093(12) -0.0010(12)
C9 0.064(2) 0.0239(13) 0.0473(18) -0.0091(13) -0.0205(16) 0.0087(14)
C10 0.076(2) 0.0281(15) 0.0450(18) -0.0170(13) -0.0201(17) 0.0064(16)
C11 0.062(2) 0.0401(17) 0.0329(15) -0.0087(13) -0.0205(15) -0.0002(15)
C12 0.0440(17) 0.0287(13) 0.0301(14) -0.0009(11) -0.0108(12) -0.0018(13)
C13 0.078(2) 0.0358(16) 0.0440(17) -0.0079(14) -0.0365(17) 0.0135(18)
C14 0.0265(14) 0.0213(12) 0.0186(11) 0.0011(9) 0.0003(10) -0.0001(10)
C15 0.0376(16) 0.0253(13) 0.0313(14) 0.0030(10) 0.0018(12) 0.0010(11)
C16 0.058(2) 0.0218(13) 0.0523(19) 0.0081(13) 0.0013(16) 0.0022(14)
C17 0.067(2) 0.0359(17) 0.0522(19) 0.0175(14) 0.0115(18) -0.0068(17)
C18 0.051(2) 0.0432(17) 0.0388(16) 0.0054(13) 0.0179(15) -0.0113(15)
C19 0.0331(15) 0.0319(13) 0.0255(12) -0.0019(11) 0.0042(11) -0.0062(12)
C20 0.0319(16) 0.0492(17) 0.0433(16) -0.0009(14) 0.0167(12) 0.0051(14)
C21 0.071(2) 0.0422(16) 0.0210(13) 0.0073(11) -0.0009(15) -0.0140(16)
C22 0.096(3) 0.0498(18) 0.0249(14) -0.0018(13) -0.0074(16) -0.005(2)
C23 0.073(3) 0.0479(18) 0.0436(18) -0.0073(15) -0.0326(17) 0.0083(18)
C24 0.0408(18) 0.0400(16) 0.0410(16) -0.0076(13) -0.0171(13) 0.0002(14)

loop_
_atom_type_symbol
_atom_type_description
_atom_type_scat_dispersion_real
_atom_type_scat_dispersion_imag
_atom_type_scat_source
C C 0.0033 0.0016 'International Tables Vol C Tables 4.2.6.8 and 6.1.1.4'
H H 0.0000 0.0000 'International Tables Vol C Tables 4.2.6.8 and 6.1.1.4'
N N 0.0061 0.0033 'International Tables Vol C Tables 4.2.6.8 and 6.1.1.4'
O O 0.0106 0.0060 'International Tables Vol C Tables 4.2.6.8 and 6.1.1.4'
P P 0.1023 0.0942 'International Tables Vol C Tables 4.2.6.8 and 6.1.1.4'
Cl Cl 0.1484 0.1585 'International Tables Vol C Tables 4.2.6.8 and 6.1.1.4'
Cr Cr 0.3209 0.6236 'International Tables Vol C Tables 4.2.6.8 and 6.1.1.4'

loop_
_geom_angle_atom_site_label_1
_geom_angle_atom_site_label_2
_geom_angle_atom_site_label_3
_geom_angle
O1 Cr1 N1 91.92(8)
O1 Cr1 Cl1 91.24(6)
N1 Cr1 Cl1 88.82(6)
O1 Cr1 Cl2 92.73(6)
N1 Cr1 Cl2 175.03(6)
Cl1 Cr1 Cl2 92.82(3)
O1 Cr1 Cl3 90.67(6)
N1 Cr1 Cl3 86.12(6)
Cl1 Cr1 Cl3 174.65(3)
Cl2 Cr1 Cl3 92.08(3)
O1 Cr1 P1 167.46(6)
N1 Cr1 P1 75.85(6)
Cl1 Cr1 P1 91.24(2)
Cl2 Cr1 P1 99.42(3)
Cl3 Cr1 P1 85.83(3)
C5 N1 C1 118.7(2)
C5 N1 Cr1 121.30(16)
C1 N1 Cr1 119.52(18)
C5 N2 C6 118.5(2)
C5 N2 P1 115.86(16)
C6 N2 P1 125.56(19)
C24 O1 C21 109.2(2)
C24 O1 Cr1 123.93(16)
C21 O1 Cr1 125.99(17)
N2 P1 C7 106.82(11)
N2 P1 C14 104.60(11)
C7 P1 C14 107.76(11)
N2 P1 Cr1 97.05(7)
C7 P1 Cr1 122.93(8)
C14 P1 Cr1 115.17(8)
N1 C1 C2 122.7(3)
C3 C2 C1 117.9(3)
C2 C3 C4 120.6(3)
C3 C4 C5 118.7(3)
N1 C5 N2 117.1(2)
N1 C5 C4 121.2(2)
N2 C5 C4 121.6(2)
C8 C7 C12 120.1(2)
C8 C7 P1 115.10(19)
C12 C7 P1 124.8(2)
C9 C8 C7 120.9(2)
C10 C9 C8 119.5(3)
C9 C10 C11 120.2(3)
C10 C11 C12 122.4(3)
C11 C12 C7 116.9(3)
C11 C12 C13 117.5(2)
C7 C12 C13 125.6(2)
C15 C14 C19 120.6(2)
C15 C14 P1 119.61(19)
C19 C14 P1 119.70(18)
C14 C15 C16 121.1(3)
C17 C16 C15 118.3(3)
C18 C17 C16 121.4(3)
C17 C18 C19 121.7(3)
C18 C19 C14 117.0(3)
C18 C19 C20 120.8(3)
C14 C19 C20 122.2(2)
O1 C21 C22 104.3(3)
C21 C22 C23 101.9(3)
C22 C23 C24 103.9(3)
O1 C24 C23 105.5(3)
C25 O2 C28 92.3(8)
C28 O2' C25 95.7(7)
C26 C25 O2 92.3(8)
C26 C25 O2' 104.6(8)
O2 C25 O2' 69.7(6)
C25 C26 C27 105.8(7)
C26 C27 C28 104.1(6)
O2' C28 C27 98.2(7)
O2' C28 O2 73.0(6)
C27 C28 O2 96.4(7)

loop_
_geom_bond_atom_site_label_1
_geom_bond_atom_site_label_2
_geom_bond_distance
Cr1 O1 2.0548(17)
Cr1 N1 2.098(2)
Cr1 Cl1 2.3020(7)
Cr1 Cl2 2.3022(7)
Cr1 Cl3 2.3086(7)
Cr1 P1 2.4299(7)
N1 C5 1.341(3)
N1 C1 1.359(3)
N2 C5 1.388(3)
N2 C6 1.450(4)
N2 P1 1.705(2)
O1 C24 1.460(4)
O1 C21 1.461(3)
P1 C7 1.818(2)
P1 C14 1.825(2)
C1 C2 1.373(4)
C2 C3 1.378(5)
C3 C4 1.371(4)
C4 C5 1.397(4)
C7 C8 1.390(4)
C7 C12 1.415(4)
C8 C9 1.383(4)
C9 C10 1.373(4)
C10 C11 1.371(5)
C11 C12 1.398(4)
C12 C13 1.499(4)
C14 C15 1.377(4)
C14 C19 1.409(4)
C15 C16 1.393(4)
C16 C17 1.368(5)
C17 C18 1.370(5)
C18 C19 1.390(4)
C19 C20 1.487(4)
C21 C22 1.505(4)
C22 C23 1.512(6)
C23 C24 1.503(4)
O2 C25 1.595(14)
O2 C28 1.525(13)
O2' C28 1.491(10)
O2' C25 1.544(12)
C25 C26 1.403(11)
C26 C27 1.474(9)
C27 C28 1.495(9)

loop_
_geom_torsion_atom_site_label_1
_geom_torsion_atom_site_label_2
_geom_torsion_atom_site_label_3
_geom_torsion_atom_site_label_4
_geom_torsion
O1 Cr1 N1 C5 150.15(19)
Cl1 Cr1 N1 C5 -118.65(18)
Cl2 Cr1 N1 C5 -9.3(8)
Cl3 Cr1 N1 C5 59.60(18)
P1 Cr1 N1 C5 -27.07(17)
O1 Cr1 N1 C1 -21.48(19)
Cl1 Cr1 N1 C1 69.72(18)
Cl2 Cr1 N1 C1 179(100)
Cl3 Cr1 N1 C1 -112.02(18)
P1 Cr1 N1 C1 161.30(19)
N1 Cr1 O1 C24 127.1(2)
Cl1 Cr1 O1 C24 38.2(2)
Cl2 Cr1 O1 C24 -54.7(2)
Cl3 Cr1 O1 C24 -146.8(2)
P1 Cr1 O1 C24 139.6(2)
N1 Cr1 O1 C21 -65.1(2)
Cl1 Cr1 O1 C21 -153.9(2)
Cl2 Cr1 O1 C21 113.2(2)
Cl3 Cr1 O1 C21 21.1(2)
P1 Cr1 O1 C21 -52.6(4)
C5 N2 P1 C7 -160.42(18)
C6 N2 P1 C7 22.1(3)
C5 N2 P1 C14 85.5(2)
C6 N2 P1 C14 -92.0(3)
C5 N2 P1 Cr1 -32.86(18)
C6 N2 P1 Cr1 149.6(3)
O1 Cr1 P1 N2 14.7(3)
N1 Cr1 P1 N2 27.60(9)
Cl1 Cr1 P1 N2 116.07(8)
Cl2 Cr1 P1 N2 -150.86(8)
Cl3 Cr1 P1 N2 -59.44(8)
O1 Cr1 P1 C7 130.0(3)
N1 Cr1 P1 C7 142.91(12)
Cl1 Cr1 P1 C7 -128.62(10)
Cl2 Cr1 P1 C7 -35.55(11)
Cl3 Cr1 P1 C7 55.87(10)
O1 Cr1 P1 C14 -95.1(3)
N1 Cr1 P1 C14 -82.20(10)
Cl1 Cr1 P1 C14 6.28(9)
Cl2 Cr1 P1 C14 99.34(9)
Cl3 Cr1 P1 C14 -169.24(9)
C5 N1 C1 C2 -4.1(4)
Cr1 N1 C1 C2 167.8(2)
N1 C1 C2 C3 0.3(4)
C1 C2 C3 C4 2.4(5)
C2 C3 C4 C5 -1.4(5)
C1 N1 C5 N2 -174.3(2)
Cr1 N1 C5 N2 14.1(3)
C1 N1 C5 C4 5.1(4)
Cr1 N1 C5 C4 -166.6(2)
C6 N2 C5 N1 -164.7(3)
P1 N2 C5 N1 17.6(3)
C6 N2 C5 C4 15.9(4)
P1 N2 C5 C4 -161.8(2)
C3 C4 C5 N1 -2.5(4)
C3 C4 C5 N2 176.9(3)
N2 P1 C7 C8 106.4(2)
C14 P1 C7 C8 -141.7(2)
Cr1 P1 C7 C8 -4.0(3)
N2 P1 C7 C12 -76.2(3)
C14 P1 C7 C12 35.8(3)
Cr1 P1 C7 C12 173.4(2)
C12 C7 C8 C9 1.7(4)
P1 C7 C8 C9 179.3(3)
C7 C8 C9 C10 -1.4(5)
C8 C9 C10 C11 1.5(6)
C9 C10 C11 C12 -1.8(6)
C10 C11 C12 C7 2.0(5)
C10 C11 C12 C13 -177.3(4)
C8 C7 C12 C11 -1.9(4)
P1 C7 C12 C11 -179.3(2)
C8 C7 C12 C13 177.4(3)
P1 C7 C12 C13 0.0(5)
N2 P1 C14 C15 -7.8(2)
C7 P1 C14 C15 -121.2(2)
Cr1 P1 C14 C15 97.4(2)
N2 P1 C14 C19 175.75(19)
C7 P1 C14 C19 62.3(2)
Cr1 P1 C14 C19 -79.0(2)
C19 C14 C15 C16 -1.3(4)
P1 C14 C15 C16 -177.7(2)
C14 C15 C16 C17 -0.1(5)
C15 C16 C17 C18 1.0(5)
C16 C17 C18 C19 -0.6(6)
C17 C18 C19 C14 -0.8(5)
C17 C18 C19 C20 179.4(3)
C15 C14 C19 C18 1.7(4)
P1 C14 C19 C18 178.1(2)
C15 C14 C19 C20 -178.5(3)
P1 C14 C19 C20 -2.1(4)
C24 O1 C21 C22 -21.9(3)
Cr1 O1 C21 C22 168.7(2)
O1 C21 C22 C23 36.6(3)
C21 C22 C23 C24 -37.8(3)
C21 O1 C24 C23 -2.0(3)
Cr1 O1 C24 C23 167.57(19)
C22 C23 C24 O1 25.1(3)
C28 O2 C25 C26 66.1(8)
C28 O2 C25 O2' -38.6(7)
C28 O2' C25 C26 -47.2(9)
C28 O2' C25 O2 39.8(7)
O2 C25 C26 C27 -48.7(9)
O2' C25 C26 C27 20.9(10)
C25 C26 C27 C28 13.7(10)
C25 O2' C28 C27 53.1(7)
C25 O2' C28 O2 -41.1(7)
C26 C27 C28 O2' -43.5(8)
C26 C27 C28 O2 30.2(9)
C25 O2 C28 O2' 39.3(7)
C25 O2 C28 C27 -57.4(8)
